data_7211954
loop_
_publ_author_name
'Zheng, Bo'
'Bai, Junfeng'
'Zhang, Zhuxiu'

_publ_section_title
;
 pH-Controlled change of the coordination modes of the highly symmetrical
 multitopic ligand and metal--oxygen arrays for constructing coordination
 assemblies
;
_journal_issue 1
_journal_name_full CrystEngComm
_journal_page_first 49
_journal_paper_doi 10.1039/b917258k
_journal_volume 12
_journal_year 2010
_chemical_formula_moiety 'C2 H Cd O3'
_chemical_formula_sum 'C2 H Cd O3'
_chemical_formula_weight 185.43
_chemical_name_systematic
;
?
;
_space_group_IT_number 61
_symmetry_cell_setting orthorhombic
_symmetry_space_group_name_Hall '-P 2ac 2ab'
_symmetry_space_group_name_H-M 'P b c a'
_atom_sites_solution_hydrogens geom
_atom_sites_solution_primary direct
_atom_sites_solution_secondary difmap
_audit_creation_method SHELXL-97
_cell_angle_alpha 90.00
_cell_angle_beta 90.00
_cell_angle_gamma 90.00
_cell_formula_units_Z 8
_cell_length_a 6.8958(3)
_cell_length_b 5.8147(3)
_cell_length_c 15.8331(8)
_cell_measurement_reflns_used 2350
_cell_measurement_temperature 291(2)
_cell_measurement_theta_max 28.288
_cell_measurement_theta_min 2.573
_cell_volume 634.86(5)
_computing_cell_refinement SMART
_computing_data_collection 'SMART (Bruker, 2000)'
_computing_data_reduction 'SAINT (Bruker, 2000)'
_computing_molecular_graphics SHELXTL
_computing_publication_material SHELXTL
_computing_structure_refinement SHELXTL
_computing_structure_solution 'SHELXTL (Bruker, 2000)'
_diffrn_ambient_temperature 291(2)
_diffrn_measured_fraction_theta_full 0.998
_diffrn_measured_fraction_theta_max 0.998
_diffrn_measurement_device_type 'Bruker Smart Aepex CCD area detector'
_diffrn_measurement_method 'phi and omega scans'
_diffrn_radiation_monochromator graphite
_diffrn_radiation_source 'fine-focus sealed tube'
_diffrn_radiation_type MoK\a
_diffrn_radiation_wavelength 0.71073
_diffrn_reflns_av_R_equivalents 0.0607
_diffrn_reflns_av_sigmaI/netI 0.0343
_diffrn_reflns_limit_h_max 6
_diffrn_reflns_limit_h_min -8
_diffrn_reflns_limit_k_max 7
_diffrn_reflns_limit_k_min -7
_diffrn_reflns_limit_l_max 18
_diffrn_reflns_limit_l_min -19
_diffrn_reflns_number 3062
_diffrn_reflns_theta_full 25.99
_diffrn_reflns_theta_max 25.99
_diffrn_reflns_theta_min 2.57
_exptl_absorpt_coefficient_mu 6.680
_exptl_absorpt_correction_T_max 0.251
_exptl_absorpt_correction_T_min 0.159
_exptl_absorpt_correction_type multi-scan
_exptl_absorpt_process_details 'SADABS(Brucker, 2000)'
_exptl_crystal_colour colorless
_exptl_crystal_density_diffrn 3.880
_exptl_crystal_density_method 'not measured'
_exptl_crystal_description block
_exptl_crystal_F_000 680
_exptl_crystal_size_max 0.30
_exptl_crystal_size_mid 0.28
_exptl_crystal_size_min 0.21
_refine_diff_density_max 0.951
_refine_diff_density_min -0.983
_refine_diff_density_rms 0.267
_refine_ls_extinction_coef 0.0160(7)
_refine_ls_extinction_expression Fc^*^=kFc[1+0.001xFc^2^\l^3^/sin(2\q)]^-1/4^
_refine_ls_extinction_method SHELXL
_refine_ls_goodness_of_fit_ref 1.075
_refine_ls_hydrogen_treatment constr
_refine_ls_matrix_type full
_refine_ls_number_parameters 56
_refine_ls_number_reflns 625
_refine_ls_number_restraints 0
_refine_ls_restrained_S_all 1.075
_refine_ls_R_factor_all 0.0251
_refine_ls_R_factor_gt 0.0200
_refine_ls_shift/su_max 0.000
_refine_ls_shift/su_mean 0.000
_refine_ls_structure_factor_coef Fsqd
_refine_ls_weighting_details 'calc w=1/[\s^2^(Fo^2^)+(0.0219P)^2^+0.5382P] where P=(Fo^2^+2Fc^2^)/3'
_refine_ls_weighting_scheme calc
_refine_ls_wR_factor_gt 0.0441
_refine_ls_wR_factor_ref 0.0447
_reflns_number_gt 597
_reflns_number_total 625
_reflns_threshold_expression >2sigma(I)
_cod_data_source_file b917258k.txt
_cod_data_source_block 1
_cod_database_code 7211954

loop_
_symmetry_equiv_pos_as_xyz
'x, y, z'
'-x+1/2, -y, z+1/2'
'-x, y+1/2, -z+1/2'
'x+1/2, -y+1/2, -z'
'-x, -y, -z'
'x-1/2, y, -z-1/2'
'x, -y-1/2, z-1/2'
'-x-1/2, y-1/2, z'

loop_
_atom_site_label
_atom_site_type_symbol
_atom_site_fract_x
_atom_site_fract_y
_atom_site_fract_z
_atom_site_U_iso_or_equiv
_atom_site_adp_type
_atom_site_occupancy
_atom_site_symmetry_multiplicity
_atom_site_calc_flag
_atom_site_refinement_flags
O2 O 0.3502(3) 0.3085(4) 0.39203(14) 0.0173(5) Uani 1 1 d .
C2 C 0.4331(4) 0.4142(6) 0.4516(2) 0.0132(6) Uani 1 1 d .
Cd1 Cd 0.39710(3) 0.96733(4) 0.309487(13) 0.01213(15) Uani 1 1 d .
O1 O 0.5895(3) 0.7881(5) 0.40924(15) 0.0203(6) Uani 1 1 d .
O3 O 0.3368(3) 0.6480(4) 0.23362(13) 0.0129(4) Uani 1 1 d .
H3A H 0.2726 0.7014 0.1820 0.016 Uiso 1 1 calc R
C1 C 0.5391(4) 0.6303(5) 0.45871(18) 0.0138(6) Uani 1 1 d .

loop_
_atom_site_aniso_label
_atom_site_aniso_U_11
_atom_site_aniso_U_22
_atom_site_aniso_U_33
_atom_site_aniso_U_23
_atom_site_aniso_U_13
_atom_site_aniso_U_12
O2 0.0195(11) 0.0151(13) 0.0174(11) -0.0051(9) -0.0076(9) 0.0028(10)
C2 0.0123(14) 0.0126(15) 0.0146(14) -0.0007(12) -0.0003(11) 0.0031(12)
Cd1 0.01101(19) 0.0107(2) 0.01472(18) 0.00048(8) 0.00029(7) -0.00050(8)
O1 0.0187(12) 0.0211(14) 0.0211(12) 0.0101(10) -0.0041(9) -0.0047(9)
O3 0.0131(10) 0.0108(11) 0.0150(10) -0.0010(8) 0.0017(8) 0.0001(8)
C1 0.0096(14) 0.0174(17) 0.0144(14) 0.0001(11) -0.0008(12) 0.0028(12)

loop_
_atom_type_symbol
_atom_type_description
_atom_type_scat_dispersion_real
_atom_type_scat_dispersion_imag
_atom_type_scat_source
C C 0.0033 0.0016 'International Tables Vol C Tables 4.2.6.8 and 6.1.1.4'
H H 0.0000 0.0000 'International Tables Vol C Tables 4.2.6.8 and 6.1.1.4'
O O 0.0106 0.0060 'International Tables Vol C Tables 4.2.6.8 and 6.1.1.4'
Cd Cd -0.8075 1.2024 'International Tables Vol C Tables 4.2.6.8 and 6.1.1.4'

loop_
_geom_angle_atom_site_label_1
_geom_angle_atom_site_label_2
_geom_angle_atom_site_label_3
_geom_angle
_geom_angle_site_symmetry_1
_geom_angle_site_symmetry_3
C2 O2 Cd1 123.7(2) . 8_655
C2 O2 Cd1 138.5(2) . 1_545
Cd1 O2 Cd1 96.92(8) 8_655 1_545
O2 C2 C1 134.6(3) . 5_666
O2 C2 C1 134.7(3) . .
C1 C2 C1 90.7(3) 5_666 .
O3 Cd1 O3 112.26(5) 3_655 .
O3 Cd1 O3 101.87(7) 3_655 8_665
O3 Cd1 O3 88.17(7) . 8_665
O3 Cd1 O1 87.07(8) 3_655 .
O3 Cd1 O1 95.66(9) . .
O3 Cd1 O1 168.16(8) 8_665 .
O3 Cd1 O2 163.87(8) 3_655 8_665
O3 Cd1 O2 80.66(7) . 8_665
O3 Cd1 O2 87.72(8) 8_665 8_665
O1 Cd1 O2 81.88(8) . 8_665
O3 Cd1 O2 83.55(8) 3_655 1_565
O3 Cd1 O2 161.59(8) . 1_565
O3 Cd1 O2 79.03(8) 8_665 1_565
O1 Cd1 O2 94.48(9) . 1_565
O2 Cd1 O2 85.63(7) 8_665 1_565
C1 O1 Cd1 126.65(19) . .
Cd1 O3 Cd1 113.67(9) 3_645 .
Cd1 O3 Cd1 122.07(10) 3_645 8_655
Cd1 O3 Cd1 103.34(8) . 8_655
Cd1 O3 H3A 105.5 3_645 .
Cd1 O3 H3A 105.5 . .
Cd1 O3 H3A 105.5 8_655 .
O1 C1 C2 134.6(3) . 5_666
O1 C1 C2 136.1(3) . .
C2 C1 C2 89.3(3) 5_666 .

loop_
_geom_bond_atom_site_label_1
_geom_bond_atom_site_label_2
_geom_bond_distance
_geom_bond_site_symmetry_2
O2 C2 1.263(4) .
O2 Cd1 2.339(2) 8_655
O2 Cd1 2.397(2) 1_545
C2 C1 1.456(4) 5_666
C2 C1 1.458(5) .
Cd1 O3 2.222(2) 3_655
Cd1 O3 2.250(2) .
Cd1 O3 2.269(2) 8_665
Cd1 O1 2.311(2) .
Cd1 O2 2.339(2) 8_665
Cd1 O2 2.397(2) 1_565
O1 C1 1.255(4) .
O3 Cd1 2.222(2) 3_645
O3 Cd1 2.269(2) 8_655
O3 H3A 0.9800 .
C1 C2 1.456(4) 5_666
